data_4506059
loop_
_publ_author_name
'Tykarska, Ewa'
'Sobiak, Stanis\/law'
'Gdaniec, Maria'

_publ_section_title
;
 Supramolecular Organization of Neutral and Ionic Forms of
 Pharmaceutically Relevant Glycyrrhizic Acid---Amphiphile Self-Assembly
 and Inclusion of Small Drug Molecules
;
_journal_issue 4
_journal_name_full 'Crystal Growth &amp; Design'
_journal_page_first 2133
_journal_paper_doi 10.1021/cg300160c
_journal_volume 12
_journal_year 2012
_chemical_absolute_configuration rm
_chemical_formula_moiety
;
C42 H62 O16, 4.26(C3 H6 O2), 3.94(H2 O)
;
_chemical_formula_sum 'C54.78 H95.44 O28.1'
_chemical_formula_weight 1203.71
_chemical_name_common
;
glycyrrhizic acid 
4.26 propionic acid 3.94 water solvate
;
_chemical_name_systematic
;
3beta-[O-beta-D-glucopyranuronosyl-
beta-D-glucopyranuronosyloxy]-ll-oxo-
(18betaH)-olean-12-en-30beta-oic acid
water/propionic acid solvate
;
_space_group_IT_number 19
_symmetry_cell_setting orthorhombic
_symmetry_space_group_name_Hall 'P 2ac 2ab'
_symmetry_space_group_name_H-M 'P 21 21 21'
_atom_sites_solution_hydrogens geom
_atom_sites_solution_primary direct
_atom_sites_solution_secondary difmap
_audit_creation_method SHELXL-97
_cell_angle_alpha 90.00
_cell_angle_beta 90.00
_cell_angle_gamma 90.00
_cell_formula_units_Z 4
_cell_length_a 10.6054(2)
_cell_length_b 11.3456(2)
_cell_length_c 52.5014(5)
_cell_measurement_reflns_used 26988
_cell_measurement_temperature 130(2)
_cell_measurement_theta_max 75.7550
_cell_measurement_theta_min 2.5227
_cell_volume 6317.21(17)
_computing_cell_refinement
;
CrysAlisPro, Oxford Diffraction Ltd.,
Version 1.171.33.36d (release 24-03-2009 CrysAlis171 .NET)
(compiled Mar 24 2009,17:36:51)
;
_computing_data_collection
;
CrysAlisPro, Oxford Diffraction Ltd.,
Version 1.171.33.36d (release 24-03-2009 CrysAlis171 .NET)
(compiled Mar 24 2009,17:36:51)
;
_computing_data_reduction
;
CrysAlisPro, Oxford Diffraction Ltd.,
Version 1.171.33.36d (release 24-03-2009 CrysAlis171 .NET)
(compiled Mar 24 2009,17:36:51)
;
_computing_molecular_graphics
; 
 Mercury CSD 2.4 - new features for the visualization and investigation 
 of crystal structures, C. F. Macrae, I. J. Bruno, J. A. Chisholm, 
 P. R. Edgington, P. McCabe, E. Pidcock, L. Rodriguez-Monge, R. Taylor, 
 J. van de Streek and P. A. Wood, J. Appl. Cryst., 41, 466-470, 2008.
;
_computing_publication_material 'SHELXL-97 (Sheldrick, 2008)'
_computing_structure_refinement 'SHELXL-97 (Sheldrick, 2008)'
_computing_structure_solution 'SHELXS-97 (Sheldrick, 2008)'
_diffrn_ambient_temperature 130(2)
_diffrn_detector_area_resol_mean 10.5357
_diffrn_measured_fraction_theta_full 1.000
_diffrn_measured_fraction_theta_max 1.000
_diffrn_measurement_device_type 'SuperNova, Single source at offset), Atlas'
_diffrn_measurement_method '\w scans'
_diffrn_radiation_monochromator mirror
_diffrn_radiation_source 'Nova (Cu) X-ray Source'
_diffrn_radiation_type CuK\a
_diffrn_radiation_wavelength 1.54184
_diffrn_reflns_av_R_equivalents 0.0240
_diffrn_reflns_av_sigmaI/netI 0.0158
_diffrn_reflns_limit_h_max 12
_diffrn_reflns_limit_h_min -12
_diffrn_reflns_limit_k_max 9
_diffrn_reflns_limit_k_min -13
_diffrn_reflns_limit_l_max 62
_diffrn_reflns_limit_l_min -57
_diffrn_reflns_number 27074
_diffrn_reflns_theta_full 66.60
_diffrn_reflns_theta_max 66.60
_diffrn_reflns_theta_min 3.37
_diffrn_standards_number 0
_exptl_absorpt_coefficient_mu 0.857
_exptl_absorpt_correction_T_max 1.00000
_exptl_absorpt_correction_T_min 0.73384
_exptl_absorpt_correction_type multi-scan
_exptl_absorpt_process_details
;
CrysAlisPro, Oxford Diffraction Ltd.,
Version 1.171.33.36d (release 24-03-2009 CrysAlis171 .NET)
(compiled Mar 24 2009,17:36:51)
Empirical absorption correction using spherical harmonics,
 implemented in SCALE3 ABSPACK scaling algorithm.
;
_exptl_crystal_colour colourless
_exptl_crystal_density_diffrn 1.266
_exptl_crystal_density_method 'not measured'
_exptl_crystal_description plate
_exptl_crystal_F_000 2596
_exptl_crystal_size_max 0.6
_exptl_crystal_size_mid 0.35
_exptl_crystal_size_min 0.05
_refine_diff_density_max 0.740
_refine_diff_density_min -0.418
_refine_diff_density_rms 0.074
_refine_ls_abs_structure_details 'Flack H D (1983), Acta Cryst. A39, 876-881'
_refine_ls_abs_structure_Flack 0.1(2)
_refine_ls_extinction_method none
_refine_ls_goodness_of_fit_ref 1.048
_refine_ls_hydrogen_treatment constr
_refine_ls_matrix_type full
_refine_ls_number_parameters 1003
_refine_ls_number_reflns 10604
_refine_ls_number_restraints 255
_refine_ls_restrained_S_all 1.103
_refine_ls_R_factor_all 0.0721
_refine_ls_R_factor_gt 0.0716
_refine_ls_shift/su_max 0.001
_refine_ls_shift/su_mean 0.000
_refine_ls_structure_factor_coef Fsqd
_refine_ls_weighting_details 'calc w=1/[\s^2^(Fo^2^)+(0.1223P)^2^+5.0660P] where P=(Fo^2^+2Fc^2^)/3'
_refine_ls_weighting_scheme calc
_refine_ls_wR_factor_gt 0.1984
_refine_ls_wR_factor_ref 0.1990
_reflns_number_gt 10463
_reflns_number_total 10604
_reflns_threshold_expression >2sigma(I)
_cod_data_source_file cg300160c_si_002.cif
_cod_data_source_block GA
_cod_original_formula_sum 'C54.78 H95.44 O28.10'
_cod_database_code 4506059

loop_
_symmetry_equiv_pos_as_xyz
'x, y, z'
'-x+1/2, -y, z+1/2'
'x+1/2, -y+1/2, -z'
'-x, y+1/2, -z+1/2'

loop_
_atom_site_label
_atom_site_type_symbol
_atom_site_fract_x
_atom_site_fract_y
_atom_site_fract_z
_atom_site_U_iso_or_equiv
_atom_site_adp_type
_atom_site_occupancy
_atom_site_symmetry_multiplicity
_atom_site_calc_flag
_atom_site_refinement_flags
_atom_site_disorder_assembly
_atom_site_disorder_group
O2A O 0.4416(2) 0.46044(19) 0.54276(4) 0.0349(5) Uani 1 1 d . . .
O3A O 0.5330(2) 0.5195(2) 0.49108(4) 0.0340(5) Uani 1 1 d . . .
H3AO H 0.5851 0.4796 0.4820 0.051 Uiso 1 1 d R . .
O4A O 0.7629(2) 0.6586(2) 0.49385(5) 0.0409(6) Uani 1 1 d . . .
H4AO H 0.7473 0.6715 0.4815 0.061 Uiso 1 1 d R . .
O5A O 0.5993(2) 0.73940(19) 0.55192(4) 0.0314(5) Uani 1 1 d . . .
O7A O 0.7243(3) 0.9311(2) 0.53478(7) 0.0576(8) Uani 1 1 d . . .
O6A O 0.8929(3) 0.8201(2) 0.52861(6) 0.0540(7) Uani 1 1 d . . .
H6AO H 0.9344 0.8823 0.5265 0.081 Uiso 1 1 d R . .
C1A C 0.5400(3) 0.6297(3) 0.55815(6) 0.0284(6) Uani 1 1 d . . .
H1A H 0.6035 0.5752 0.5659 0.034 Uiso 1 1 calc R . .
C2A C 0.4849(3) 0.5735(3) 0.53427(6) 0.0299(6) Uani 1 1 d . . .
H2A H 0.4134 0.6216 0.5275 0.036 Uiso 1 1 calc R . .
C3A C 0.5879(3) 0.5594(3) 0.51435(6) 0.0294(6) Uani 1 1 d . . .
H3A H 0.6496 0.4989 0.5204 0.035 Uiso 1 1 calc R . .
C4A C 0.6580(3) 0.6761(3) 0.51002(6) 0.0304(6) Uani 1 1 d . . .
H4A H 0.5995 0.7351 0.5023 0.036 Uiso 1 1 calc R . .
C5A C 0.7045(3) 0.7210(3) 0.53577(6) 0.0307(6) Uani 1 1 d . . .
H5A H 0.7619 0.6612 0.5436 0.037 Uiso 1 1 calc R . .
C6A C 0.7735(3) 0.8374(3) 0.53311(6) 0.0352(7) Uani 1 1 d . . .
O2B O 0.4411(2) 0.2181(2) 0.53372(5) 0.0426(6) Uani 1 1 d . . .
H2BO H 0.4492 0.2155 0.5175 0.064 Uiso 1 1 d R . .
O3B O 0.1981(2) 0.1094(2) 0.53438(5) 0.0405(6) Uani 1 1 d . . .
H3BO H 0.1915 0.1105 0.5510 0.061 Uiso 1 1 d R . .
O4B O -0.0040(2) 0.2559(2) 0.51602(5) 0.0470(6) Uani 1 1 d . . .
H4BO H -0.0471 0.2292 0.5304 0.071 Uiso 1 1 d R . .
O5B O 0.2319(2) 0.4750(2) 0.53399(5) 0.0369(5) Uani 1 1 d . . .
O7B O -0.0510(7) 0.5140(7) 0.54150(12) 0.0575(19) Uani 0.444(4) 1 d P A 1
O6B O -0.0160(8) 0.5554(8) 0.50056(17) 0.0472(18) Uani 0.444(4) 1 d P A 1
H6BO H -0.0925 0.5741 0.5015 0.071 Uiso 0.444(4) 1 calc PR A 1
O7B' O 0.0211(6) 0.5897(7) 0.53645(13) 0.0712(19) Uani 0.556(4) 1 d P A 2
O6B' O -0.0526(7) 0.5005(8) 0.50149(17) 0.062(2) Uani 0.556(4) 1 d P A 2
H6B' H -0.0992 0.5602 0.5004 0.093 Uiso 0.556(4) 1 calc PR A 2
C1B C 0.3441(3) 0.4100(3) 0.52903(7) 0.0322(7) Uani 1 1 d . . .
H1B H 0.3638 0.4114 0.5104 0.039 Uiso 1 1 calc R . .
C2B C 0.3309(3) 0.2831(3) 0.53832(6) 0.0341(7) Uani 1 1 d . . .
H2B H 0.3159 0.2848 0.5571 0.041 Uiso 1 1 calc R . .
C3B C 0.2167(3) 0.2270(3) 0.52570(7) 0.0348(7) Uani 1 1 d . . .
H3B H 0.2338 0.2234 0.5070 0.042 Uiso 1 1 calc R . .
C4B C 0.0996(3) 0.3034(3) 0.52957(7) 0.0365(7) Uani 1 1 d . . .
H4B H 0.0789 0.3082 0.5481 0.044 Uiso 1 1 calc R . .
C5B C 0.1306(3) 0.4267(3) 0.51934(7) 0.0368(7) Uani 1 1 d . A .
H5B H 0.1571 0.4204 0.5011 0.044 Uiso 1 1 calc R . .
C6B C 0.0187(4) 0.5098(4) 0.52136(8) 0.0472(9) Uani 1 1 d . . .
C1 C 0.5486(4) 0.8031(3) 0.63652(7) 0.0430(8) Uani 1 1 d . . .
H11 H 0.5512 0.8876 0.6412 0.052 Uiso 1 1 calc R . .
H12 H 0.6362 0.7730 0.6368 0.052 Uiso 1 1 calc R . .
C2 C 0.4968(4) 0.7917(3) 0.60962(7) 0.0425(8) Uani 1 1 d . . .
H21 H 0.4115 0.8269 0.6088 0.051 Uiso 1 1 calc R . .
H22 H 0.5519 0.8351 0.5976 0.051 Uiso 1 1 calc R . .
C3 C 0.4903(3) 0.6640(3) 0.60193(6) 0.0326(7) Uani 1 1 d . . .
H3 H 0.5777 0.6312 0.6027 0.039 Uiso 1 1 calc R . .
O3 O 0.4459(2) 0.6527(2) 0.57560(4) 0.0337(5) Uani 1 1 d . . .
C4 C 0.4059(3) 0.5882(3) 0.61941(7) 0.0377(8) Uani 1 1 d . . .
C5 C 0.4550(3) 0.6067(3) 0.64703(6) 0.0355(7) Uani 1 1 d . . .
H5 H 0.5428 0.5747 0.6467 0.043 Uiso 1 1 calc R . .
C6 C 0.3878(4) 0.5319(3) 0.66736(7) 0.0439(8) Uani 1 1 d . . .
H6A H 0.3064 0.5692 0.6719 0.053 Uiso 1 1 calc R . .
H6B H 0.3700 0.4525 0.6604 0.053 Uiso 1 1 calc R . .
C7 C 0.4688(4) 0.5211(3) 0.69094(7) 0.0435(8) Uani 1 1 d . . .
H7A H 0.5454 0.4755 0.6866 0.052 Uiso 1 1 calc R . .
H7B H 0.4216 0.4756 0.7039 0.052 Uiso 1 1 calc R . .
C8 C 0.5096(4) 0.6396(3) 0.70277(7) 0.0399(8) Uani 1 1 d . . .
C9 C 0.5509(4) 0.7284(3) 0.68154(6) 0.0396(8) Uani 1 1 d . . .
H9 H 0.6346 0.6980 0.6757 0.047 Uiso 1 1 calc R . .
C10 C 0.4711(4) 0.7363(3) 0.65664(6) 0.0397(8) Uani 1 1 d . . .
C11 C 0.5817(5) 0.8455(3) 0.69423(7) 0.0473(9) Uani 1 1 d . . .
O11 O 0.5626(4) 0.9414(2) 0.68461(5) 0.0693(10) Uani 1 1 d . . .
C12 C 0.6443(5) 0.8397(4) 0.71932(7) 0.0516(10) Uani 1 1 d . . .
H12A H 0.6728 0.9115 0.7266 0.062 Uiso 1 1 calc R . .
C13 C 0.6636(4) 0.7411(4) 0.73236(7) 0.0451(9) Uani 1 1 d . . .
C14 C 0.6269(4) 0.6220(3) 0.72123(7) 0.0415(8) Uani 1 1 d . . .
C15 C 0.5961(5) 0.5292(3) 0.74218(7) 0.0498(9) Uani 1 1 d . . .
H15A H 0.5085 0.5414 0.7481 0.060 Uiso 1 1 calc R . .
H15B H 0.6011 0.4494 0.7346 0.060 Uiso 1 1 calc R . .
C16 C 0.6853(5) 0.5353(4) 0.76516(7) 0.0547(11) Uani 1 1 d . . .
H16A H 0.7715 0.5139 0.7596 0.066 Uiso 1 1 calc R . .
H16B H 0.6580 0.4771 0.7781 0.066 Uiso 1 1 calc R . .
C17 C 0.6881(5) 0.6587(4) 0.77736(8) 0.0539(10) Uani 1 1 d . . .
C18 C 0.7344(4) 0.7503(4) 0.75761(7) 0.0515(10) Uani 1 1 d . . .
H18 H 0.7159 0.8300 0.7648 0.062 Uiso 1 1 calc R . .
C19 C 0.8767(5) 0.7454(6) 0.75250(9) 0.0724(15) Uani 1 1 d . . .
H19A H 0.9002 0.8127 0.7415 0.087 Uiso 1 1 calc R . .
H19B H 0.8960 0.6721 0.7430 0.087 Uiso 1 1 calc R . .
C20 C 0.9587(6) 0.7491(7) 0.77700(10) 0.0846(17) Uani 1 1 d . . .
C21 C 0.9133(7) 0.6516(7) 0.79491(11) 0.092(2) Uani 1 1 d . . .
H21A H 0.9305 0.5740 0.7870 0.110 Uiso 1 1 calc R . .
H21B H 0.9615 0.6559 0.8110 0.110 Uiso 1 1 calc R . .
C22 C 0.7744(6) 0.6610(5) 0.80072(8) 0.0728(15) Uani 1 1 d . . .
H22A H 0.7594 0.7353 0.8101 0.087 Uiso 1 1 calc R . .
H22B H 0.7506 0.5950 0.8121 0.087 Uiso 1 1 calc R . .
C23 C 0.4283(5) 0.4579(3) 0.61160(8) 0.0502(10) Uani 1 1 d . . .
H23A H 0.3727 0.4066 0.6216 0.075 Uiso 1 1 calc R . .
H23B H 0.5164 0.4367 0.6149 0.075 Uiso 1 1 calc R . .
H23C H 0.4100 0.4483 0.5934 0.075 Uiso 1 1 calc R . .
C24 C 0.2661(4) 0.6151(4) 0.61555(8) 0.0515(10) Uani 1 1 d . . .
H24A H 0.2520 0.7002 0.6171 0.077 Uiso 1 1 calc R . .
H24B H 0.2164 0.5736 0.6285 0.077 Uiso 1 1 calc R . .
H24C H 0.2400 0.5888 0.5986 0.077 Uiso 1 1 calc R . .
C25 C 0.3452(5) 0.8020(4) 0.66064(8) 0.0563(11) Uani 1 1 d . . .
H25A H 0.3589 0.8701 0.6718 0.084 Uiso 1 1 calc R . .
H25B H 0.2838 0.7487 0.6685 0.084 Uiso 1 1 calc R . .
H25C H 0.3129 0.8290 0.6442 0.084 Uiso 1 1 calc R . .
C26 C 0.3941(4) 0.6877(4) 0.71759(7) 0.0484(9) Uani 1 1 d . . .
H26A H 0.3220 0.6948 0.7060 0.073 Uiso 1 1 calc R . .
H26B H 0.4144 0.7654 0.7247 0.073 Uiso 1 1 calc R . .
H26C H 0.3728 0.6334 0.7315 0.073 Uiso 1 1 calc R . .
C27 C 0.7457(4) 0.5748(4) 0.70667(8) 0.0500(9) Uani 1 1 d . . .
H27A H 0.7870 0.6401 0.6978 0.075 Uiso 1 1 calc R . .
H27B H 0.7196 0.5150 0.6943 0.075 Uiso 1 1 calc R . .
H27C H 0.8047 0.5398 0.7189 0.075 Uiso 1 1 calc R . .
C28 C 0.5538(5) 0.6931(4) 0.78599(8) 0.0596(12) Uani 1 1 d . . .
H28A H 0.5185 0.6298 0.7965 0.089 Uiso 1 1 calc R . .
H28B H 0.5003 0.7052 0.7710 0.089 Uiso 1 1 calc R . .
H28C H 0.5575 0.7661 0.7960 0.089 Uiso 1 1 calc R . .
C29 C 1.0985(7) 0.7324(9) 0.76979(14) 0.108(3) Uani 1 1 d . . .
H29A H 1.1502 0.7332 0.7853 0.163 Uiso 1 1 calc R . .
H29B H 1.1251 0.7965 0.7585 0.163 Uiso 1 1 calc R . .
H29C H 1.1091 0.6567 0.7610 0.163 Uiso 1 1 calc R . .
C30 C 0.9490(6) 0.8696(7) 0.79034(10) 0.089(2) Uani 1 1 d . . .
O30 O 0.9243(4) 0.9594(5) 0.77635(7) 0.0916(13) Uani 1 1 d . . .
H30 H 0.9342 1.0200 0.7846 0.137 Uiso 1 1 d R . .
O31 O 0.9738(6) 0.8782(5) 0.81323(7) 0.1073(17) Uani 1 1 d . . .
O1P1 O 0.0022(5) -0.4257(5) 0.66325(9) 0.1094(16) Uani 1 1 d DU . .
H1P1 H 0.0189 -0.4869 0.6709 0.164 Uiso 1 1 d R . .
O2P1 O 0.0642(4) -0.3416(5) 0.69923(8) 0.1040(15) Uani 1 1 d DU . .
C1P1 C 0.0224(3) -0.3395(5) 0.67689(10) 0.0820(16) Uani 1 1 d DU . .
C2P1 C -0.0064(8) -0.2255(6) 0.66507(14) 0.119(3) Uani 1 1 d DU . .
H2P1 H 0.0508 -0.2143 0.6504 0.143 Uiso 1 1 calc R . .
H3P1 H -0.0936 -0.2283 0.6584 0.143 Uiso 1 1 calc R . .
C3P1 C 0.0048(11) -0.1252(7) 0.68148(19) 0.141(3) Uani 1 1 d DU . .
H4P1 H 0.0940 -0.1046 0.6834 0.211 Uiso 1 1 calc R . .
H5P1 H -0.0311 -0.1440 0.6982 0.211 Uiso 1 1 calc R . .
H6P1 H -0.0407 -0.0584 0.6740 0.211 Uiso 1 1 calc R . .
O1W O 0.4840(7) 1.0089(7) 0.55872(19) 0.0383(16) Uani 0.444(4) 1 d P A 1
H1W1 H 0.5510 1.0003 0.5516 0.057 Uiso 0.444(4) 1 d PR A 1
H2W1 H 0.4657 1.0731 0.5575 0.057 Uiso 0.444(4) 1 d PR A 1
O2W O 0.2828(5) 0.8433(5) 0.55859(10) 0.0359(12) Uani 0.444(4) 1 d P A 1
H1W2 H 0.3218 0.7907 0.5641 0.054 Uiso 0.444(4) 1 d PR A 1
H2W2 H 0.3216 0.8994 0.5595 0.054 Uiso 0.444(4) 1 d PR A 1
O3W O 0.8443(12) 1.1490(11) 0.5453(2) 0.096(3) Uani 0.444(4) 1 d PU A 1
O4W O 0.6751(11) 1.3190(10) 0.5498(2) 0.097(3) Uani 0.444(4) 1 d PU A 1
O1P2 O 0.1706(8) -0.0651(6) 0.60070(15) 0.065(2) Uani 0.444(4) 1 d PD A 1
H1P2 H 0.1891 -0.0846 0.5861 0.097 Uiso 0.444(4) 1 d PR A 1
O2P2 O 0.1969(12) 0.1100(9) 0.58442(13) 0.072(4) Uani 0.444(4) 1 d PD A 1
C1P2 C 0.1699(5) 0.0453(6) 0.60239(13) 0.047(2) Uani 0.444(4) 1 d PD A 1
C2P2 C 0.1352(11) 0.0968(7) 0.62702(14) 0.060(3) Uani 0.444(4) 1 d PD A 1
H2P2 H 0.1737 0.0494 0.6408 0.072 Uiso 0.444(4) 1 calc PR A 1
H2P3 H 0.0425 0.0925 0.6290 0.072 Uiso 0.444(4) 1 calc PR A 1
C3P2 C 0.176(2) 0.2219(12) 0.6298(4) 0.088(7) Uani 0.444(4) 1 d PD A 1
H3P2 H 0.1520 0.2509 0.6467 0.132 Uiso 0.444(4) 1 calc PR A 1
H3P3 H 0.1353 0.2701 0.6167 0.132 Uiso 0.444(4) 1 calc PR A 1
H3P4 H 0.2678 0.2269 0.6279 0.132 Uiso 0.444(4) 1 calc PR A 1
O1P5 O 0.8711(17) 1.3133(10) 0.6004(4) 0.205(9) Uiso 0.444(4) 1 d PD A 1
H1P5 H 0.8058 1.2767 0.5977 0.307 Uiso 0.444(4) 1 d PR A 1
O2P5 O 0.7468(11) 1.4577(14) 0.5908(3) 0.167(6) Uani 0.444(4) 1 d PDU A 1
C1P5 C 0.8502(11) 1.4199(10) 0.59699(17) 0.095(4) Uani 0.444(4) 1 d PDU A 1
C2P5 C 0.9550(8) 1.5005(8) 0.6007(2) 0.054(2) Uani 0.444(4) 1 d PD A 1
H2P4 H 1.0152 1.4916 0.5864 0.065 Uiso 0.444(4) 1 calc PR A 1
H2P5 H 0.9996 1.4799 0.6166 0.065 Uiso 0.444(4) 1 calc PR A 1
C3P5 C 0.9119(18) 1.6265(9) 0.6020(4) 0.093(5) Uani 0.444(4) 1 d PDU A 1
H3P5 H 0.9850 1.6780 0.6047 0.140 Uiso 0.444(4) 1 calc PR A 1
H3P6 H 0.8529 1.6358 0.6163 0.140 Uiso 0.444(4) 1 calc PR A 1
H3P7 H 0.8698 1.6480 0.5861 0.140 Uiso 0.444(4) 1 calc PR A 1
O1P7 O 0.4773(7) 1.0868(6) 0.60825(13) 0.0597(19) Uani 0.444(4) 1 d PD A 1
H1P7 H 0.4896 1.0768 0.5930 0.090 Uiso 0.444(4) 1 d PR A 1
O2P7 O 0.6529(10) 1.1808(13) 0.6036(2) 0.124(5) Uani 0.444(4) 1 d PD A 1
C1P7 C 0.5663(10) 1.1474(9) 0.61708(17) 0.078(4) Uani 0.444(4) 1 d PD A 1
C2P7 C 0.563(2) 1.177(3) 0.6440(2) 0.25(2) Uiso 0.444(4) 1 d PD A 1
H2P6 H 0.5564 1.1034 0.6540 0.295 Uiso 0.444(4) 1 calc PR A 1
H2P7 H 0.4873 1.2250 0.6475 0.295 Uiso 0.444(4) 1 calc PR A 1
C3P7 C 0.6796(17) 1.2450(18) 0.6529(3) 0.108(5) Uani 0.444(4) 1 d PDU A 1
H3P8 H 0.6724 1.2617 0.6712 0.163 Uiso 0.444(4) 1 calc PR A 1
H3P9 H 0.6856 1.3194 0.6435 0.163 Uiso 0.444(4) 1 calc PR A 1
H3PX H 0.7553 1.1977 0.6498 0.163 Uiso 0.444(4) 1 calc PR A 1
O1W' O 0.4358(15) 0.9688(10) 0.5554(3) 0.114(4) Uani 0.556(4) 1 d P A 2
O2W' O 0.2182(6) 0.7415(6) 0.55253(12) 0.0663(16) Uani 0.556(4) 1 d P A 2
H1W' H 0.2727 0.7100 0.5602 0.099 Uiso 0.556(4) 1 d PR A 2
H2W' H 0.1550 0.7054 0.5532 0.099 Uiso 0.556(4) 1 d PR A 2
O3W' O 0.779(2) 1.194(3) 0.5357(4) 0.147(8) Uani 0.350(5) 1 d PU B 2
O4W' O 0.6274(18) 1.2960(17) 0.5682(3) 0.120(5) Uani 0.350(5) 1 d PU B 2
O1P3 O 0.0605(10) 0.9109(8) 0.56903(14) 0.069(3) Uani 0.350(5) 1 d PD B 2
H1P3 H 0.1244 0.8711 0.5673 0.103 Uiso 0.350(5) 1 d PR B 2
O2P3 O 0.1161(11) 0.8956(9) 0.60842(17) 0.064(3) Uani 0.350(5) 1 d PD B 2
C1P3 C 0.0437(9) 0.9314(7) 0.59213(17) 0.058(3) Uani 0.350(5) 1 d PD B 2
C2P3 C -0.0681(12) 1.0010(14) 0.5982(2) 0.080(4) Uani 0.350(5) 1 d PDU B 2
H2P8 H -0.1398 0.9713 0.5880 0.096 Uiso 0.350(5) 1 calc PR B 2
H2P9 H -0.0528 1.0838 0.5932 0.096 Uiso 0.350(5) 1 calc PR B 2
C3P3 C -0.104(3) 0.998(4) 0.6257(4) 0.088(11) Uiso 0.15 1 d PD B 2
H3PY H -0.1782 1.0482 0.6285 0.132 Uiso 0.15 1 calc PR B 2
H3PZ H -0.0338 1.0272 0.6361 0.132 Uiso 0.15 1 calc PR B 2
H3PA H -0.1241 0.9169 0.6307 0.132 Uiso 0.15 1 calc PR B 2
O1P9 O 0.3885(10) 0.0605(10) 0.6018(2) 0.080(3) Uani 0.350(5) 1 d PDU B 2
H1P9 H 0.4002 0.0436 0.5868 0.121 Uiso 0.350(5) 1 d PR B 2
O2P9 O 0.2181(14) 0.1344(16) 0.5860(2) 0.081(6) Uiso 0.350(5) 1 d PD B 2
C1P9 C 0.2876(9) 0.1129(7) 0.60393(17) 0.054(3) Uani 0.350(5) 1 d PDU B 2
C2P9 C 0.2533(15) 0.1495(11) 0.62975(17) 0.066(4) Uani 0.350(5) 1 d PD B 2
H2PB H 0.3282 0.1844 0.6381 0.080 Uiso 0.350(5) 1 calc PR B 2
H2PC H 0.2282 0.0791 0.6397 0.080 Uiso 0.350(5) 1 calc PR B 2
C3P9 C 0.1479(15) 0.2372(14) 0.6303(3) 0.043(5) Uani 0.350(5) 1 d PD B 2
H3PH H 0.1285 0.2578 0.6480 0.064 Uiso 0.350(5) 1 calc PR B 2
H3PI H 0.0731 0.2029 0.6222 0.064 Uiso 0.350(5) 1 calc PR B 2
H3PJ H 0.1732 0.3083 0.6210 0.064 Uiso 0.350(5) 1 calc PR B 2
O1P6 O 0.9578(15) 1.4630(13) 0.6143(4) 0.172(9) Uani 0.409(5) 1 d PDU C 3
H1P6 H 0.9239 1.4162 0.6241 0.258 Uiso 0.409(5) 1 d PR C 3
O2P6 O 0.7927(9) 1.5651(10) 0.6238(2) 0.091(3) Uani 0.409(5) 1 d PDU C 3
C1P6 C 0.8932(11) 1.5540(10) 0.61261(19) 0.114(6) Uani 0.409(5) 1 d PDU C 3
C2P6 C 0.9408(14) 1.6493(12) 0.5965(3) 0.087(5) Uani 0.409(5) 1 d PDU C 3
H2PX H 0.9427 1.6222 0.5786 0.104 Uiso 0.409(5) 1 calc PR C 3
H2PY H 1.0284 1.6682 0.6016 0.104 Uiso 0.409(5) 1 calc PR C 3
C3P6 C 0.8620(16) 1.7593(12) 0.5982(3) 0.096(5) Uani 0.409(5) 1 d PDU C 3
H3PB H 0.8959 1.8190 0.5866 0.145 Uiso 0.409(5) 1 calc PR C 3
H3PC H 0.8640 1.7894 0.6157 0.145 Uiso 0.409(5) 1 calc PR C 3
H3PD H 0.7749 1.7410 0.5934 0.145 Uiso 0.409(5) 1 calc PR C 3
O1P8 O 0.7102(12) 1.3863(10) 0.6513(2) 0.111(4) Uani 0.409(5) 1 d PDU C 3
H1P8 H 0.7506 1.4388 0.6444 0.166 Uiso 0.409(5) 1 d PR C 3
O2P8 O 0.8636(11) 1.2818(13) 0.6368(3) 0.141(5) Uani 0.409(5) 1 d PDU C 3
C1P8 C 0.7651(9) 1.2912(9) 0.64789(17) 0.083(4) Uani 0.409(5) 1 d PDU C 3
C2P8 C 0.7030(12) 1.1851(12) 0.6583(3) 0.107(6) Uani 0.409(5) 1 d PDU C 3
H2PZ H 0.6951 1.1909 0.6770 0.129 Uiso 0.409(5) 1 calc PR C 3
H2PA H 0.7526 1.1136 0.6541 0.129 Uiso 0.409(5) 1 calc PR C 3
C3P8 C 0.5707(10) 1.1790(8) 0.64566(18) 0.050(3) Uani 0.409(5) 1 d PD C 3
H3PE H 0.5258 1.1092 0.6519 0.076 Uiso 0.409(5) 1 calc PR C 3
H3PF H 0.5801 1.1739 0.6271 0.076 Uiso 0.409(5) 1 calc PR C 3
H3PG H 0.5227 1.2500 0.6500 0.076 Uiso 0.409(5) 1 calc PR C 3
O1P4 O 0.6382(12) 1.1951(17) 0.5691(3) 0.164(7) Uani 0.409(5) 1 d PDU C 3
H1PD H 0.5881 1.2314 0.5601 0.247 Uiso 0.409(5) 1 d PR C 3
O2P4 O 0.7634(11) 1.2601(11) 0.5395(2) 0.086(3) Uani 0.409(5) 1 d PDU C 3
C1P4 C 0.7438(10) 1.2044(9) 0.55922(19) 0.082(4) Uani 0.409(5) 1 d PDU C 3
C2P4 C 0.8485(15) 1.145(2) 0.5723(4) 0.144(9) Uani 0.409(5) 1 d PDU C 3
H2PE H 0.8978 1.2033 0.5822 0.173 Uiso 0.409(5) 1 calc PR C 3
H2PF H 0.9054 1.1087 0.5595 0.173 Uiso 0.409(5) 1 calc PR C 3
C3P4 C 0.800(3) 1.050(3) 0.5902(7) 0.25(2) Uiso 0.409(5) 1 d PD C 3
H3PK H 0.8712 1.0130 0.5991 0.382 Uiso 0.409(5) 1 calc PR C 3
H3PL H 0.7545 0.9899 0.5804 0.382 Uiso 0.409(5) 1 calc PR C 3
H3PM H 0.7428 1.0852 0.6027 0.382 Uiso 0.409(5) 1 calc PR C 3

loop_
_atom_site_aniso_label
_atom_site_aniso_U_11
_atom_site_aniso_U_22
_atom_site_aniso_U_33
_atom_site_aniso_U_23
_atom_site_aniso_U_13
_atom_site_aniso_U_12
O2A 0.0366(12) 0.0291(11) 0.0389(11) 0.0024(9) -0.0067(10) -0.0080(10)
O3A 0.0315(11) 0.0335(11) 0.0370(11) -0.0075(9) -0.0030(10) 0.0046(9)
O4A 0.0323(12) 0.0496(14) 0.0407(12) -0.0016(11) 0.0068(10) 0.0005(11)
O5A 0.0279(10) 0.0261(10) 0.0400(11) -0.0023(9) 0.0071(9) -0.0065(9)
O7A 0.0445(15) 0.0311(13) 0.097(2) -0.0010(14) 0.0166(16) -0.0034(11)
O6A 0.0358(13) 0.0389(14) 0.087(2) 0.0000(14) 0.0177(14) -0.0063(11)
C1A 0.0233(14) 0.0265(14) 0.0355(15) -0.0021(12) -0.0017(13) -0.0060(11)
C2A 0.0250(14) 0.0266(14) 0.0381(16) 0.0003(13) -0.0031(13) -0.0033(12)
C3A 0.0288(15) 0.0257(14) 0.0337(15) -0.0035(12) -0.0030(13) 0.0049(13)
C4A 0.0262(14) 0.0275(14) 0.0374(16) 0.0002(13) 0.0043(13) 0.0043(13)
C5A 0.0219(13) 0.0304(15) 0.0398(16) -0.0009(13) -0.0009(13) -0.0008(12)
C6A 0.0350(17) 0.0330(16) 0.0377(17) -0.0048(14) 0.0033(14) -0.0062(14)
O2B 0.0338(12) 0.0369(12) 0.0570(14) -0.0009(11) -0.0026(11) 0.0026(10)
O3B 0.0422(13) 0.0268(11) 0.0524(14) -0.0013(10) -0.0063(12) -0.0091(10)
O4B 0.0352(13) 0.0430(14) 0.0629(16) -0.0037(12) -0.0082(12) -0.0078(11)
O5B 0.0335(12) 0.0287(11) 0.0485(13) -0.0069(10) -0.0029(11) -0.0020(10)
O7B 0.056(4) 0.067(4) 0.049(3) 0.009(3) 0.013(3) 0.025(4)
O6B 0.030(4) 0.058(5) 0.053(4) 0.003(4) 0.004(3) 0.012(3)
O7B' 0.052(3) 0.081(5) 0.080(4) -0.030(4) -0.001(3) 0.030(3)
O6B' 0.036(4) 0.075(5) 0.075(4) -0.022(4) -0.007(3) 0.012(3)
C1B 0.0259(15) 0.0303(15) 0.0402(17) -0.0023(13) -0.0030(13) -0.0057(13)
C2B 0.0328(16) 0.0312(16) 0.0382(16) 0.0027(13) -0.0013(14) -0.0021(14)
C3B 0.0348(17) 0.0291(15) 0.0406(17) -0.0027(13) -0.0023(14) -0.0008(14)
C4B 0.0289(15) 0.0380(18) 0.0427(17) -0.0038(14) -0.0020(14) -0.0046(14)
C5B 0.0284(16) 0.0321(16) 0.0499(19) -0.0043(15) -0.0037(15) -0.0008(13)
C6B 0.045(2) 0.042(2) 0.055(2) -0.0047(18) -0.0035(18) 0.0088(17)
C1 0.062(2) 0.0295(16) 0.0379(17) -0.0013(14) 0.0042(17) -0.0081(16)
C2 0.062(2) 0.0280(16) 0.0372(17) 0.0012(13) 0.0098(17) -0.0046(16)
C3 0.0321(16) 0.0321(15) 0.0336(16) -0.0026(13) 0.0038(13) -0.0065(14)
O3 0.0286(11) 0.0377(12) 0.0348(11) 0.0005(9) 0.0041(9) -0.0031(10)
C4 0.0384(18) 0.0344(17) 0.0402(17) 0.0020(14) 0.0072(15) -0.0101(15)
C5 0.0349(17) 0.0327(16) 0.0388(17) 0.0042(14) 0.0066(14) -0.0024(14)
C6 0.054(2) 0.0356(17) 0.0425(18) 0.0023(15) 0.0091(17) -0.0078(17)
C7 0.057(2) 0.0320(17) 0.0416(18) 0.0071(14) 0.0097(17) -0.0032(17)
C8 0.052(2) 0.0303(17) 0.0375(17) 0.0051(14) 0.0120(16) 0.0024(15)
C9 0.057(2) 0.0264(15) 0.0352(16) 0.0010(13) 0.0092(16) -0.0014(15)
C10 0.053(2) 0.0292(16) 0.0370(16) 0.0038(13) 0.0063(16) 0.0016(15)
C11 0.071(3) 0.0316(18) 0.0390(18) -0.0007(15) 0.0090(18) -0.0028(19)
O11 0.133(3) 0.0329(14) 0.0421(14) 0.0022(11) -0.0020(18) -0.0031(18)
C12 0.079(3) 0.0401(19) 0.0360(18) -0.0030(16) 0.0110(19) -0.011(2)
C13 0.056(2) 0.043(2) 0.0360(17) -0.0004(16) 0.0142(17) -0.0075(18)
C14 0.053(2) 0.0374(18) 0.0336(17) 0.0029(14) 0.0088(16) 0.0017(16)
C15 0.075(3) 0.0351(18) 0.0398(18) 0.0036(15) 0.0042(19) 0.0025(19)
C16 0.079(3) 0.045(2) 0.0392(19) 0.0084(17) 0.007(2) 0.006(2)
C17 0.077(3) 0.046(2) 0.0389(19) 0.0037(17) 0.007(2) -0.011(2)
C18 0.068(3) 0.052(2) 0.0348(17) 0.0000(17) 0.0074(18) -0.011(2)
C19 0.073(3) 0.102(4) 0.042(2) 0.002(2) -0.001(2) -0.024(3)
C20 0.083(4) 0.115(5) 0.056(3) 0.007(3) -0.010(3) -0.011(4)
C21 0.105(5) 0.119(5) 0.051(3) 0.014(3) -0.020(3) 0.000(4)
C22 0.107(4) 0.074(3) 0.037(2) 0.010(2) 0.001(2) -0.011(3)
C23 0.066(3) 0.0376(19) 0.047(2) 0.0017(16) 0.0017(19) -0.0170(19)
C24 0.0357(19) 0.072(3) 0.047(2) 0.010(2) 0.0028(16) -0.0119(19)
C25 0.065(3) 0.055(2) 0.049(2) 0.0043(19) 0.010(2) 0.024(2)
C26 0.054(2) 0.051(2) 0.0407(19) 0.0025(17) 0.0134(17) 0.0068(19)
C27 0.051(2) 0.055(2) 0.0434(19) -0.0018(18) 0.0032(18) 0.010(2)
C28 0.093(4) 0.042(2) 0.043(2) 0.0041(17) 0.019(2) -0.006(2)
C29 0.080(4) 0.159(8) 0.086(4) 0.001(5) -0.026(3) -0.008(5)
C30 0.081(4) 0.138(6) 0.048(3) 0.008(3) -0.004(3) -0.036(4)
O30 0.093(3) 0.119(4) 0.062(2) 0.007(2) -0.014(2) -0.035(3)
O31 0.146(4) 0.130(4) 0.0454(19) 0.002(2) -0.012(2) -0.039(4)
O1P1 0.104(3) 0.143(4) 0.081(2) 0.027(3) 0.016(2) 0.031(3)
O2P1 0.068(2) 0.149(4) 0.096(3) 0.029(3) 0.011(2) 0.021(3)
C1P1 0.057(3) 0.112(4) 0.077(3) 0.030(3) 0.010(2) 0.018(3)
C2P1 0.114(4) 0.137(5) 0.106(4) 0.007(4) 0.025(4) 0.022(4)
C3P1 0.150(5) 0.133(5) 0.139(5) 0.017(4) 0.005(4) -0.014(4)
O1W 0.035(3) 0.029(4) 0.051(4) 0.009(3) 0.005(3) 0.007(3)
O2W 0.031(3) 0.038(3) 0.039(3) 0.004(2) -0.006(2) 0.005(2)
O3W 0.095(3) 0.096(3) 0.096(3) -0.0004(11) 0.0012(11) -0.0004(11)
O4W 0.096(3) 0.097(3) 0.098(3) 0.0005(11) 0.0007(11) -0.0003(11)
O1P2 0.076(6) 0.059(5) 0.060(5) 0.009(4) 0.029(4) -0.005(4)
O2P2 0.127(10) 0.066(6) 0.022(3) 0.008(3) 0.006(4) 0.008(6)
C1P2 0.045(5) 0.053(5) 0.043(4) 0.012(4) -0.013(4) -0.009(4)
C2P2 0.082(8) 0.049(5) 0.048(5) 0.002(4) 0.004(5) 0.006(5)
C3P2 0.078(12) 0.103(16) 0.083(14) 0.028(11) -0.021(10) 0.006(11)
O2P5 0.166(6) 0.166(6) 0.167(6) 0.0000(11) -0.0002(11) 0.0001(11)
C1P5 0.094(4) 0.095(4) 0.095(4) 0.0002(11) -0.0007(11) 0.0002(11)
C2P5 0.040(5) 0.069(6) 0.054(5) -0.018(5) 0.017(4) -0.001(5)
C3P5 0.093(5) 0.094(5) 0.093(5) -0.0001(11) -0.0001(11) 0.0001(11)
O1P7 0.079(5) 0.043(3) 0.057(4) -0.006(3) 0.010(4) 0.001(4)
O2P7 0.114(9) 0.160(12) 0.098(8) -0.026(8) 0.013(7) -0.060(9)
C1P7 0.106(10) 0.066(7) 0.060(6) 0.016(6) 0.017(7) 0.000(8)
C3P7 0.117(7) 0.107(7) 0.102(7) -0.006(5) -0.003(5) -0.004(5)
O1W' 0.166(13) 0.081(8) 0.097(7) 0.013(6) 0.015(9) 0.048(7)
O2W' 0.062(3) 0.067(4) 0.070(4) 0.006(3) -0.004(3) 0.005(3)
O3W' 0.143(11) 0.151(11) 0.148(11) 0.006(9) 0.005(9) -0.025(9)
O4W' 0.120(5) 0.120(5) 0.120(5) -0.0001(11) -0.0004(11) 0.0005(11)
O1P3 0.083(7) 0.047(5) 0.076(6) 0.003(4) 0.013(5) 0.011(5)
O2P3 0.084(8) 0.050(6) 0.059(6) 0.005(5) -0.008(6) 0.024(6)
C1P3 0.062(8) 0.049(7) 0.063(8) 0.006(6) -0.004(7) -0.011(6)
C2P3 0.081(8) 0.073(7) 0.086(8) 0.001(7) 0.014(7) 0.019(7)
O1P9 0.081(3) 0.080(3) 0.080(3) -0.0001(11) 0.0000(11) 0.0007(11)
C1P9 0.055(3) 0.054(3) 0.054(3) 0.0001(11) 0.0001(11) 0.0002(11)
C2P9 0.117(13) 0.038(6) 0.044(6) 0.005(5) -0.004(7) 0.022(8)
C3P9 0.054(10) 0.043(7) 0.032(8) -0.018(7) 0.010(7) -0.001(7)
O1P6 0.167(10) 0.170(10) 0.179(10) -0.008(5) 0.005(5) -0.004(5)
O2P6 0.073(4) 0.103(5) 0.099(5) -0.015(4) 0.005(4) 0.005(4)
C1P6 0.107(8) 0.113(8) 0.121(8) -0.005(5) 0.000(5) -0.001(5)
C2P6 0.078(7) 0.100(7) 0.083(7) -0.013(5) 0.001(5) 0.000(5)
C3P6 0.086(6) 0.111(7) 0.091(6) -0.003(5) -0.004(5) -0.002(5)
O1P8 0.110(6) 0.116(6) 0.105(5) -0.010(4) 0.006(4) 0.036(4)
O2P8 0.130(7) 0.136(7) 0.156(7) -0.026(5) 0.012(5) 0.004(5)
C1P8 0.068(5) 0.095(6) 0.085(6) -0.019(5) 0.002(4) 0.012(5)
C2P8 0.109(7) 0.113(8) 0.101(7) 0.000(5) -0.004(5) 0.009(5)
C3P8 0.082(8) 0.031(4) 0.037(4) 0.004(4) 0.002(5) 0.005(5)
O1P4 0.158(8) 0.174(8) 0.161(8) 0.001(5) 0.007(5) -0.006(5)
O2P4 0.086(3) 0.087(3) 0.086(3) -0.0002(11) 0.0003(11) -0.0001(11)
C1P4 0.065(5) 0.111(6) 0.071(5) 0.004(5) 0.002(4) 0.000(5)
C2P4 0.130(11) 0.157(12) 0.145(12) 0.014(9) -0.001(9) -0.017(9)

loop_
_atom_type_symbol
_atom_type_description
_atom_type_scat_dispersion_real
_atom_type_scat_dispersion_imag
_atom_type_scat_source
C C 0.0181 0.0091 'International Tables Vol C Tables 4.2.6.8 and 6.1.1.4'
H H 0.0000 0.0000 'International Tables Vol C Tables 4.2.6.8 and 6.1.1.4'
O O 0.0492 0.0322 'International Tables Vol C Tables 4.2.6.8 and 6.1.1.4'

loop_
_geom_angle_atom_site_label_1
_geom_angle_atom_site_label_2
_geom_angle_atom_site_label_3
_geom_angle
C1B O2A C2A 116.6(2)
C3A O3A H3AO 112.3
C4A O4A H4AO 110.5
C5A O5A C1A 110.7(2)
C6A O6A H6AO 114.0
O3 C1A O5A 107.7(2)
O3 C1A C2A 110.4(2)
O5A C1A C2A 110.1(3)
O3 C1A H1A 109.5
O5A C1A H1A 109.5
C2A C1A H1A 109.5
O2A C2A C3A 110.5(3)
O2A C2A C1A 103.9(2)
C3A C2A C1A 109.6(2)
O2A C2A H2A 110.9
C3A C2A H2A 110.9
C1A C2A H2A 110.9
O3A C3A C2A 109.2(3)
O3A C3A C4A 110.1(3)
C2A C3A C4A 111.0(2)
O3A C3A H3A 108.8
C2A C3A H3A 108.8
C4A C3A H3A 108.8
O4A C4A C5A 109.0(3)
O4A C4A C3A 110.5(3)
C5A C4A C3A 108.2(3)
O4A C4A H4A 109.7
C5A C4A H4A 109.7
C3A C4A H4A 109.7
O5A C5A C6A 107.9(3)
O5A C5A C4A 109.0(2)
C6A C5A C4A 111.4(3)
O5A C5A H5A 109.5
C6A C5A H5A 109.5
C4A C5A H5A 109.5
O7A C6A O6A 125.1(3)
O7A C6A C5A 124.1(3)
O6A C6A C5A 110.8(3)
C2B O2B H2BO 105.8
C3B O3B H3BO 108.5
C4B O4B H4BO 95.5
C1B O5B C5B 109.4(2)
C6B O6B H6BO 109.5
C6B O6B' H6B' 109.5
O2A C1B O5B 108.4(3)
O2A C1B C2B 107.0(3)
O5B C1B C2B 110.7(3)
O2A C1B H1B 110.2
O5B C1B H1B 110.2
C2B C1B H1B 110.2
O2B C2B C3B 111.6(3)
O2B C2B C1B 111.4(3)
C3B C2B C1B 109.2(3)
O2B C2B H2B 108.2
C3B C2B H2B 108.2
C1B C2B H2B 108.2
O3B C3B C2B 111.3(3)
O3B C3B C4B 112.1(3)
C2B C3B C4B 110.6(3)
O3B C3B H3B 107.5
C2B C3B H3B 107.5
C4B C3B H3B 107.5
O4B C4B C3B 110.3(3)
O4B C4B C5B 109.7(3)
C3B C4B C5B 107.3(3)
O4B C4B H4B 109.8
C3B C4B H4B 109.8
C5B C4B H4B 109.8
O5B C5B C6B 108.1(3)
O5B C5B C4B 108.8(3)
C6B C5B C4B 112.0(3)
O5B C5B H5B 109.3
C6B C5B H5B 109.3
C4B C5B H5B 109.3
O7B' C6B O6B 105.5(6)
O7B' C6B O7B 56.3(5)
O6B C6B O7B 121.7(5)
O7B' C6B O6B' 127.2(6)
O6B C6B O6B' 33.4(4)
O7B C6B O6B' 109.2(6)
O7B' C6B C5B 119.8(4)
O6B C6B C5B 114.9(5)
O7B C6B C5B 121.8(4)
O6B' C6B C5B 110.5(4)
C2 C1 C10 113.8(3)
C2 C1 H11 108.8
C10 C1 H11 108.8
C2 C1 H12 108.8
C10 C1 H12 108.8
H11 C1 H12 107.7
C3 C2 C1 110.3(3)
C3 C2 H21 109.6
C1 C2 H21 109.6
C3 C2 H22 109.6
C1 C2 H22 109.6
H21 C2 H22 108.1
O3 C3 C2 110.6(3)
O3 C3 C4 108.9(3)
C2 C3 C4 113.8(3)
O3 C3 H3 107.8
C2 C3 H3 107.8
C4 C3 H3 107.8
C1A O3 C3 114.2(2)
C24 C4 C3 111.9(3)
C24 C4 C23 107.7(3)
C3 C4 C23 106.5(3)
C24 C4 C5 115.0(3)
C3 C4 C5 106.6(3)
C23 C4 C5 108.9(3)
C6 C5 C4 114.7(3)
C6 C5 C10 110.2(3)
C4 C5 C10 117.6(3)
C6 C5 H5 104.2
C4 C5 H5 104.2
C10 C5 H5 104.2
C7 C6 C5 110.5(3)
C7 C6 H6A 109.6
C5 C6 H6A 109.6
C7 C6 H6B 109.6
C5 C6 H6B 109.6
H6A C6 H6B 108.1
C6 C7 C8 114.7(3)
C6 C7 H7A 108.6
C8 C7 H7A 108.6
C6 C7 H7B 108.6
C8 C7 H7B 108.6
H7A C7 H7B 107.6
C7 C8 C26 106.7(3)
C7 C8 C9 110.7(3)
C26 C8 C9 110.6(3)
C7 C8 C14 110.8(3)
C26 C8 C14 110.9(3)
C9 C8 C14 107.2(3)
C11 C9 C10 115.7(3)
C11 C9 C8 108.1(3)
C10 C9 C8 118.8(3)
C11 C9 H9 104.2
C10 C9 H9 104.2
C8 C9 H9 104.2
C1 C10 C25 108.5(3)
C1 C10 C9 108.3(3)
C25 C10 C9 112.5(3)
C1 C10 C5 107.5(3)
C25 C10 C5 113.8(3)
C9 C10 C5 106.0(3)
O11 C11 C12 119.0(4)
O11 C11 C9 124.3(4)
C12 C11 C9 116.6(3)
C13 C12 C11 124.5(4)
C13 C12 H12A 117.7
C11 C12 H12A 117.7
C12 C13 C14 120.7(3)
C12 C13 C18 117.8(4)
C14 C13 C18 121.3(3)
C13 C14 C15 112.5(3)
C13 C14 C27 106.5(3)
C15 C14 C27 106.3(3)
C13 C14 C8 108.8(3)
C15 C14 C8 110.6(3)
C27 C14 C8 112.0(3)
C16 C15 C14 113.3(4)
C16 C15 H15A 108.9
C14 C15 H15A 108.9
C16 C15 H15B 108.9
C14 C15 H15B 108.9
H15A C15 H15B 107.7
C15 C16 C17 112.4(4)
C15 C16 H16A 109.1
C17 C16 H16A 109.1
C15 C16 H16B 109.1
C17 C16 H16B 109.1
H16A C16 H16B 107.9
C22 C17 C16 111.1(4)
C22 C17 C28 108.2(4)
C16 C17 C28 109.5(4)
C22 C17 C18 109.6(4)
C16 C17 C18 109.7(3)
C28 C17 C18 108.7(4)
C13 C18 C19 109.2(3)
C13 C18 C17 112.3(3)
C19 C18 C17 113.9(4)
C13 C18 H18 107.0
C19 C18 H18 107.0
C17 C18 H18 107.0
C18 C19 C20 113.9(4)
C18 C19 H19A 108.8
C20 C19 H19A 108.8
C18 C19 H19B 108.8
C20 C19 H19B 108.8
H19A C19 H19B 107.7
C21 C20 C30 110.0(5)
C21 C20 C29 111.4(7)
C30 C20 C29 106.6(6)
C21 C20 C19 108.2(5)
C30 C20 C19 111.3(6)
C29 C20 C19 109.4(5)
C22 C21 C20 112.4(6)
C22 C21 H21A 109.1
C20 C21 H21A 109.1
C22 C21 H21B 109.1
C20 C21 H21B 109.1
H21A C21 H21B 107.9
C21 C22 C17 114.9(4)
C21 C22 H22A 108.5
C17 C22 H22A 108.5
C21 C22 H22B 108.5
C17 C22 H22B 108.5
H22A C22 H22B 107.5
C4 C23 H23A 109.5
C4 C23 H23B 109.5
H23A C23 H23B 109.5
C4 C23 H23C 109.5
H23A C23 H23C 109.5
H23B C23 H23C 109.5
C4 C24 H24A 109.5
C4 C24 H24B 109.5
H24A C24 H24B 109.5
C4 C24 H24C 109.5
H24A C24 H24C 109.5
H24B C24 H24C 109.5
C10 C25 H25A 109.5
C10 C25 H25B 109.5
H25A C25 H25B 109.5
C10 C25 H25C 109.5
H25A C25 H25C 109.5
H25B C25 H25C 109.5
C8 C26 H26A 109.5
C8 C26 H26B 109.5
H26A C26 H26B 109.5
C8 C26 H26C 109.5
H26A C26 H26C 109.5
H26B C26 H26C 109.5
C14 C27 H27A 109.5
C14 C27 H27B 109.5
H27A C27 H27B 109.5
C14 C27 H27C 109.5
H27A C27 H27C 109.5
H27B C27 H27C 109.5
C17 C28 H28A 109.5
C17 C28 H28B 109.5
H28A C28 H28B 109.5
C17 C28 H28C 109.5
H28A C28 H28C 109.5
H28B C28 H28C 109.5
C20 C29 H29A 109.5
C20 C29 H29B 109.5
H29A C29 H29B 109.5
C20 C29 H29C 109.5
H29A C29 H29C 109.5
H29B C29 H29C 109.5
O31 C30 O30 122.6(7)
O31 C30 C20 119.9(7)
O30 C30 C20 117.3(5)
C30 O30 H30 109.7
C1P1 O1P1 H1P1 110.6
O1P1 C1P1 O2P1 126.2(6)
O1P1 C1P1 C2P1 114.7(5)
O2P1 C1P1 C2P1 119.1(6)
C3P1 C2P1 C1P1 115.4(6)
C3P1 C2P1 H2P1 108.4
C1P1 C2P1 H2P1 108.4
C3P1 C2P1 H3P1 108.4
C1P1 C2P1 H3P1 108.4
H2P1 C2P1 H3P1 107.5
C2P1 C3P1 H4P1 109.5
C2P1 C3P1 H5P1 109.5
H4P1 C3P1 H5P1 109.5
C2P1 C3P1 H6P1 109.5
H4P1 C3P1 H6P1 109.5
H5P1 C3P1 H6P1 109.5
H1W1 O1W H2W1 107.5
H1W2 O2W H2W2 109.3
C1P2 O1P2 H1P2 109.7
O2P2 C1P2 O1P2 122.7(8)
O2P2 C1P2 C2P2 119.8(7)
O1P2 C1P2 C2P2 117.5(6)
C1P2 C2P2 C3P2 113.2(9)
C1P2 C2P2 H2P2 108.9
C3P2 C2P2 H2P2 108.9
C1P2 C2P2 H2P3 108.9
C3P2 C2P2 H2P3 108.9
H2P2 C2P2 H2P3 107.8
C2P2 C3P2 H3P2 109.5
C2P2 C3P2 H3P3 109.5
H3P2 C3P2 H3P3 109.5
C2P2 C3P2 H3P4 109.5
H3P2 C3P2 H3P4 109.5
H3P3 C3P2 H3P4 109.5
C1P5 O1P5 H1P5 108.6
O2P5 C1P5 O1P5 122.7(10)
O2P5 C1P5 C2P5 120.1(9)
O1P5 C1P5 C2P5 117.2(9)
C1P5 C2P5 C3P5 111.9(8)
C1P5 C2P5 H2P4 109.2
C3P5 C2P5 H2P4 109.2
C1P5 C2P5 H2P5 109.2
C3P5 C2P5 H2P5 109.2
H2P4 C2P5 H2P5 107.9
C2P5 C3P5 H3P5 109.5
C2P5 C3P5 H3P6 109.5
H3P5 C3P5 H3P6 109.5
C2P5 C3P5 H3P7 109.5
H3P5 C3P5 H3P7 109.5
H3P6 C3P5 H3P7 109.5
C1P7 O1P7 H1P7 108.5
O2P7 C1P7 O1P7 121.4(8)
O2P7 C1P7 C2P7 120.6(8)
O1P7 C1P7 C2P7 118.0(8)
C1P7 C2P7 C3P7 113.4(9)
C1P7 C2P7 H2P6 108.9
C3P7 C2P7 H2P6 108.9
C1P7 C2P7 H2P7 108.9
C3P7 C2P7 H2P7 108.9
H2P6 C2P7 H2P7 107.7
C2P7 C3P7 H3P8 109.5
C2P7 C3P7 H3P9 109.5
H3P8 C3P7 H3P9 109.5
C2P7 C3P7 H3PX 109.5
H3P8 C3P7 H3PX 109.5
H3P9 C3P7 H3PX 109.5
H1W' O2W' H2W' 111.3
C1P3 O1P3 H1P3 109.2
O2P3 C1P3 O1P3 122.0(8)
O2P3 C1P3 C2P3 122.6(8)
O1P3 C1P3 C2P3 115.4(8)
C1P3 C2P3 C3P3 114.0(10)
C1P3 C2P3 H2P8 108.8
C3P3 C2P3 H2P8 108.8
C1P3 C2P3 H2P9 108.8
C3P3 C2P3 H2P9 108.8
H2P8 C2P3 H2P9 107.6
C2P3 C3P3 H3PY 109.5
C2P3 C3P3 H3PZ 109.5
H3PY C3P3 H3PZ 109.5
C2P3 C3P3 H3PA 109.5
H3PY C3P3 H3PA 109.5
H3PZ C3P3 H3PA 109.5
C1P9 O1P9 H1P9 109.4
O2P9 C1P9 O1P9 123.4(9)
O2P9 C1P9 C2P9 120.6(8)
O1P9 C1P9 C2P9 116.0(8)
C1P9 C2P9 C3P9 113.0(8)
C1P9 C2P9 H2PB 109.0
C3P9 C2P9 H2PB 109.0
C1P9 C2P9 H2PC 109.0
C3P9 C2P9 H2PC 109.0
H2PB C2P9 H2PC 107.8
C2P9 C3P9 H3PH 109.5
C2P9 C3P9 H3PI 109.5
H3PH C3P9 H3PI 109.5
C2P9 C3P9 H3PJ 109.5
H3PH C3P9 H3PJ 109.5
H3PI C3P9 H3PJ 109.5
C1P6 O1P6 H1P6 110.0
O2P6 C1P6 O1P6 122.0(10)
O2P6 C1P6 C2P6 120.2(8)
O1P6 C1P6 C2P6 117.8(9)
C1P6 C2P6 C3P6 112.8(8)
C1P6 C2P6 H2PX 109.0
C3P6 C2P6 H2PX 109.0
C1P6 C2P6 H2PY 109.0
C3P6 C2P6 H2PY 109.0
H2PX C2P6 H2PY 107.8
C2P6 C3P6 H3PB 109.5
C2P6 C3P6 H3PC 109.5
H3PB C3P6 H3PC 109.5
C2P6 C3P6 H3PD 109.5
H3PB C3P6 H3PD 109.5
H3PC C3P6 H3PD 109.5
C1P8 O1P8 H1P8 108.8
O2P8 C1P8 O1P8 123.9(9)
O2P8 C1P8 C2P8 119.6(9)
O1P8 C1P8 C2P8 116.5(8)
C1P8 C2P8 C3P8 106.4(7)
C1P8 C2P8 H2PZ 110.4
C3P8 C2P8 H2PZ 110.4
C1P8 C2P8 H2PA 110.4
C3P8 C2P8 H2PA 110.4
H2PZ C2P8 H2PA 108.6
C2P8 C3P8 H3PE 109.5
C2P8 C3P8 H3PF 109.5
H3PE C3P8 H3PF 109.5
C2P8 C3P8 H3PG 109.5
H3PE C3P8 H3PG 109.5
H3PF C3P8 H3PG 109.5
C1P4 O1P4 H1PD 107.7
O2P4 C1P4 O1P4 123.3(9)
O2P4 C1P4 C2P4 120.1(9)
O1P4 C1P4 C2P4 116.6(9)
C1P4 C2P4 C3P4 111.0(10)
C1P4 C2P4 H2PE 109.4
C3P4 C2P4 H2PE 109.4
C1P4 C2P4 H2PF 109.4
C3P4 C2P4 H2PF 109.4
H2PE C2P4 H2PF 108.0
C2P4 C3P4 H3PK 109.5
C2P4 C3P4 H3PL 109.5
H3PK C3P4 H3PL 109.5
C2P4 C3P4 H3PM 109.5
H3PK C3P4 H3PM 109.5
H3PL C3P4 H3PM 109.5

loop_
_geom_bond_atom_site_label_1
_geom_bond_atom_site_label_2
_geom_bond_distance
O2A C1B 1.385(4)
O2A C2A 1.434(4)
O3A C3A 1.427(4)
O3A H3AO 0.8586
O4A C4A 1.413(4)
O4A H4AO 0.6871
O5A C5A 1.417(4)
O5A C1A 1.433(4)
O7A C6A 1.187(4)
O6A C6A 1.303(4)
O6A H6AO 0.8383
C1A O3 1.380(4)
C1A C2A 1.523(4)
C1A H1A 1.0000
C2A C3A 1.521(4)
C2A H2A 1.0000
C3A C4A 1.536(5)
C3A H3A 1.0000
C4A C5A 1.526(5)
C4A H4A 1.0000
C5A C6A 1.517(5)
C5A H5A 1.0000
O2B C2B 1.403(4)
O2B H2BO 0.8563
O3B C3B 1.423(4)
O3B H3BO 0.8740
O4B C4B 1.416(4)
O4B H4BO 0.9350
O5B C1B 1.423(4)
O5B C5B 1.430(4)
O7B C6B 1.291(8)
O6B C6B 1.263(10)
O6B H6BO 0.8400
O7B' C6B 1.204(7)
O6B' C6B 1.293(9)
O6B' H6B' 0.8400
C1B C2B 1.526(4)
C1B H1B 1.0000
C2B C3B 1.520(5)
C2B H2B 1.0000
C3B C4B 1.528(5)
C3B H3B 1.0000
C4B C5B 1.534(5)
C4B H4B 1.0000
C5B C6B 1.519(5)
C5B H5B 1.0000
C1 C2 1.521(5)
C1 C10 1.538(5)
C1 H11 0.9900
C1 H12 0.9900
C2 C3 1.505(5)
C2 H21 0.9900
C2 H22 0.9900
C3 O3 1.466(4)
C3 C4 1.544(5)
C3 H3 1.0000
C4 C24 1.527(6)
C4 C23 1.552(5)
C4 C5 1.555(5)
C5 C6 1.538(5)
C5 C10 1.564(5)
C5 H5 1.0000
C6 C7 1.512(6)
C6 H6A 0.9900
C6 H6B 0.9900
C7 C8 1.543(5)
C7 H7A 0.9900
C7 H7B 0.9900
C8 C26 1.551(5)
C8 C9 1.565(5)
C8 C14 1.589(6)
C9 C11 1.522(5)
C9 C10 1.560(5)
C9 H9 1.0000
C10 C25 1.544(6)
C11 O11 1.216(5)
C11 C12 1.477(6)
C12 C13 1.327(6)
C12 H12A 0.9500
C13 C14 1.523(5)
C13 C18 1.527(6)
C14 C15 1.558(5)
C14 C27 1.568(6)
C15 C16 1.534(6)
C15 H15A 0.9900
C15 H15B 0.9900
C16 C17 1.540(6)
C16 H16A 0.9900
C16 H16B 0.9900
C17 C22 1.530(7)
C17 C28 1.544(7)
C17 C18 1.548(5)
C18 C19 1.533(7)
C18 H18 1.0000
C19 C20 1.554(7)
C19 H19A 0.9900
C19 H19B 0.9900
C20 C21 1.530(10)
C20 C30 1.539(11)
C20 C29 1.542(10)
C21 C22 1.508(10)
C21 H21A 0.9900
C21 H21B 0.9900
C22 H22A 0.9900
C22 H22B 0.9900
C23 H23A 0.9800
C23 H23B 0.9800
C23 H23C 0.9800
C24 H24A 0.9800
C24 H24B 0.9800
C24 H24C 0.9800
C25 H25A 0.9800
C25 H25B 0.9800
C25 H25C 0.9800
C26 H26A 0.9800
C26 H26B 0.9800
C26 H26C 0.9800
C27 H27A 0.9800
C27 H27B 0.9800
C27 H27C 0.9800
C28 H28A 0.9800
C28 H28B 0.9800
C28 H28C 0.9800
C29 H29A 0.9800
C29 H29B 0.9800
C29 H29C 0.9800
C30 O31 1.234(7)
C30 O30 1.283(9)
O30 H30 0.8200
O1P1 C1P1 1.231(6)
O1P1 H1P1 0.8200
O2P1 C1P1 1.254(6)
C1P1 C2P1 1.467(7)
C2P1 C3P1 1.433(8)
C2P1 H2P1 0.9900
C2P1 H3P1 0.9900
C3P1 H4P1 0.9800
C3P1 H5P1 0.9800
C3P1 H6P1 0.9800
O1W H1W1 0.8088
O1W H2W1 0.7570
O2W H1W2 0.7812
O2W H2W2 0.7588
O1P2 C1P2 1.255(8)
O1P2 H1P2 0.8201
O2P2 C1P2 1.229(8)
C1P2 C2P2 1.466(8)
C2P2 C3P2 1.492(10)
C2P2 H2P2 0.9900
C2P2 H2P3 0.9900
C3P2 H3P2 0.9800
C3P2 H3P3 0.9800
C3P2 H3P4 0.9800
O1P5 C1P5 1.243(9)
O1P5 H1P5 0.8199
O2P5 C1P5 1.221(9)
C1P5 C2P5 1.452(9)
C2P5 C3P5 1.503(9)
C2P5 H2P4 0.9900
C2P5 H2P5 0.9900
C3P5 H3P5 0.9800
C3P5 H3P6 0.9800
C3P5 H3P7 0.9800
O1P7 C1P7 1.257(8)
O1P7 H1P7 0.8200
O2P7 C1P7 1.220(8)
C1P7 C2P7 1.454(8)
C2P7 C3P7 1.527(10)
C2P7 H2P6 0.9900
C2P7 H2P7 0.9900
C3P7 H3P8 0.9800
C3P7 H3P9 0.9800
C3P7 H3PX 0.9800
O2W' H1W' 0.7901
O2W' H2W' 0.7860
O1P3 C1P3 1.248(8)
O1P3 H1P3 0.8200
O2P3 C1P3 1.219(8)
C1P3 C2P3 1.460(9)
C2P3 C3P3 1.496(10)
C2P3 H2P8 0.9900
C2P3 H2P9 0.9900
C3P3 H3PY 0.9800
C3P3 H3PZ 0.9800
C3P3 H3PA 0.9800
O1P9 C1P9 1.230(8)
O1P9 H1P9 0.8200
O2P9 C1P9 1.221(9)
C1P9 C2P9 1.464(8)
C2P9 C3P9 1.497(10)
C2P9 H2PB 0.9900
C2P9 H2PC 0.9900
C3P9 H3PH 0.9800
C3P9 H3PI 0.9800
C3P9 H3PJ 0.9800
O1P6 C1P6 1.243(9)
O1P6 H1P6 0.8199
O2P6 C1P6 1.224(9)
C1P6 C2P6 1.463(9)
C2P6 C3P6 1.504(10)
C2P6 H2PX 0.9900
C2P6 H2PY 0.9900
C3P6 H3PB 0.9800
C3P6 H3PC 0.9800
C3P6 H3PD 0.9800
O1P8 C1P8 1.240(9)
O1P8 H1P8 0.8199
O2P8 C1P8 1.200(8)
C1P8 C2P8 1.477(9)
C2P8 C3P8 1.553(10)
C2P8 H2PZ 0.9900
C2P8 H2PA 0.9900
C3P8 H3PE 0.9800
C3P8 H3PF 0.9800
C3P8 H3PG 0.9800
O1P4 C1P4 1.238(9)
O1P4 H1PD 0.8200
O2P4 C1P4 1.229(8)
C1P4 C2P4 1.471(9)
C2P4 C3P4 1.519(11)
C2P4 H2PE 0.9900
C2P4 H2PF 0.9900
C3P4 H3PK 0.9800
C3P4 H3PL 0.9800
C3P4 H3PM 0.9800

loop_
_geom_hbond_atom_site_label_D
_geom_hbond_atom_site_label_H
_geom_hbond_atom_site_label_A
_geom_hbond_distance_DH
_geom_hbond_distance_HA
_geom_hbond_distance_DA
_geom_hbond_angle_DHA
_geom_hbond_site_symmetry_A
O3A H3AO O3B 0.86 1.79 2.644(3) 175.1 3_556
O2B H2BO O4B 0.86 1.86 2.692(4) 164.4 3_556
O4A H4AO O2W 0.69 2.14 2.761(6) 150.5 3_566
O4A H4AO O2W' 0.69 2.06 2.727(7) 163.1 3_566
O6A H6AO O3A 0.84 1.79 2.567(4) 154.1 3_566
O4B H4BO O3W 0.93 1.66 2.534(12) 153.7 1_445
O4B H4BO O3W' 0.93 1.90 2.61(2) 131.0 1_445
O4B H4BO O2P4 0.93 2.10 2.758(12) 126.8 1_445
O6B H6BO O4A 0.84 1.85 2.645(8) 156.5 1_455
O6B' H6B' O4A 0.84 1.87 2.685(8) 162.3 1_455
O30 H30 O2P1 0.82 1.78 2.599(7) 172.2 4_666
O1W H2W1 O2B 0.76 2.08 2.750(9) 147.7 1_565
O1P4 H1PD O2B 0.82 2.09 2.807(17) 145.7 1_565
O1P2 H1P2 O2W 0.82 1.94 2.718(9) 159.0 1_545
O1P9 H1P9 O1W' 0.82 1.89 2.694(17) 166.3 1_545
O1P1 H1P1 O31 0.82 1.75 2.558(7) 169.9 4_636
O3B H3BO O2P2 0.87 1.76 2.627(7) 173.5 .
O3B H3BO O2P9 0.87 1.88 2.732(12) 164.8 .
O1W H1W1 O7A 0.81 2.19 2.976(9) 165.7 .
O2W H1W2 O3 0.78 2.13 2.910(6) 172.8 .
O2W H2W2 O1W 0.76 2.12 2.843(9) 158.2 .
O2W' H1W' O3 0.79 2.11 2.883(6) 166.4 .
O2W' H2W' O7B' 0.79 2.13 2.836(10) 150.6 .
O1P5 H1P5 O2P7 0.82 1.98 2.765(18) 160.9 .
O1P7 H1P7 O1W 0.82 1.96 2.747(12) 161.4 .
O1P3 H1P3 O2W' 0.82 1.94 2.691(10) 152.5 .
O1P6 H1P6 O2P8 0.82 1.78 2.57(2) 160.8 .
O1P7 H1P7 O1W 0.82 1.96 2.747(12) 161.4 .
O1P8 H1P8 O2P6 0.82 1.85 2.639(17) 161.7 .

loop_
_geom_torsion_atom_site_label_1
_geom_torsion_atom_site_label_2
_geom_torsion_atom_site_label_3
_geom_torsion_atom_site_label_4
_geom_torsion
C5A O5A C1A O3 174.8(2)
C5A O5A C1A C2A -64.8(3)
C1B O2A C2A C3A -88.6(3)
C1B O2A C2A C1A 154.0(3)
O3 C1A C2A O2A -67.2(3)
O5A C1A C2A O2A 174.0(2)
O3 C1A C2A C3A 174.8(2)
O5A C1A C2A C3A 56.0(3)
O2A C2A C3A O3A 72.7(3)
C1A C2A C3A O3A -173.4(2)
O2A C2A C3A C4A -165.7(2)
C1A C2A C3A C4A -51.8(3)
O3A C3A C4A O4A -66.0(3)
C2A C3A C4A O4A 172.9(3)
O3A C3A C4A C5A 174.8(2)
C2A C3A C4A C5A 53.7(3)
C1A O5A C5A C6A -171.8(3)
C1A O5A C5A C4A 67.1(3)
O4A C4A C5A O5A 179.5(2)
C3A C4A C5A O5A -60.3(3)
O4A C4A C5A C6A 60.6(3)
C3A C4A C5A C6A -179.2(3)
O5A C5A C6A O7A -28.2(5)
C4A C5A C6A O7A 91.3(4)
O5A C5A C6A O6A 152.2(3)
C4A C5A C6A O6A -88.2(4)
C2A O2A C1B O5B -70.8(3)
C2A O2A C1B C2B 169.9(3)
C5B O5B C1B O2A 178.1(3)
C5B O5B C1B C2B -64.9(3)
O2A C1B C2B O2B -61.7(4)
O5B C1B C2B O2B -179.6(3)
O2A C1B C2B C3B 174.6(3)
O5B C1B C2B C3B 56.7(3)
O2B C2B C3B O3B 58.2(4)
C1B C2B C3B O3B -178.2(3)
O2B C2B C3B C4B -176.5(3)
C1B C2B C3B C4B -52.9(4)
O3B C3B C4B O4B -60.0(4)
C2B C3B C4B O4B 175.2(3)
O3B C3B C4B C5B -179.5(3)
C2B C3B C4B C5B 55.7(4)
C1B O5B C5B C6B -170.2(3)
C1B O5B C5B C4B 67.9(3)
O4B C4B C5B O5B 177.6(3)
C3B C4B C5B O5B -62.5(3)
O4B C4B C5B C6B 58.1(4)
C3B C4B C5B C6B 178.0(3)
O5B C5B C6B O7B' -9.9(7)
C4B C5B C6B O7B' 110.0(6)
O5B C5B C6B O6B 117.4(6)
C4B C5B C6B O6B -122.8(6)
O5B C5B C6B O7B -76.5(6)
C4B C5B C6B O7B 43.3(7)
O5B C5B C6B O6B' 153.4(5)
C4B C5B C6B O6B' -86.8(6)
C10 C1 C2 C3 -58.0(4)
C1 C2 C3 O3 -177.4(3)
C1 C2 C3 C4 59.5(4)
O5A C1A O3 C3 -81.6(3)
C2A C1A O3 C3 158.2(3)
C2 C3 O3 C1A 102.3(3)
C4 C3 O3 C1A -131.9(3)
O3 C3 C4 C24 -52.0(4)
C2 C3 C4 C24 72.0(4)
O3 C3 C4 C23 65.5(4)
C2 C3 C4 C23 -170.6(3)
O3 C3 C4 C5 -178.4(3)
C2 C3 C4 C5 -54.5(4)
C24 C4 C5 C6 59.0(4)
C3 C4 C5 C6 -176.4(3)
C23 C4 C5 C6 -61.9(4)
C24 C4 C5 C10 -73.0(4)
C3 C4 C5 C10 51.6(4)
C23 C4 C5 C10 166.1(3)
C4 C5 C6 C7 159.4(3)
C10 C5 C6 C7 -65.1(4)
C5 C6 C7 C8 55.9(4)
C6 C7 C8 C26 77.6(4)
C6 C7 C8 C9 -42.8(5)
C6 C7 C8 C14 -161.6(3)
C7 C8 C9 C11 176.4(3)
C26 C8 C9 C11 58.4(4)
C14 C8 C9 C11 -62.6(4)
C7 C8 C9 C10 42.0(4)
C26 C8 C9 C10 -76.0(4)
C14 C8 C9 C10 163.0(3)
C2 C1 C10 C25 -71.7(4)
C2 C1 C10 C9 165.9(3)
C2 C1 C10 C5 51.8(4)
C11 C9 C10 C1 63.6(4)
C8 C9 C10 C1 -165.3(3)
C11 C9 C10 C25 -56.3(4)
C8 C9 C10 C25 74.8(4)
C11 C9 C10 C5 178.7(3)
C8 C9 C10 C5 -50.2(4)
C6 C5 C10 C1 175.2(3)
C4 C5 C10 C1 -50.8(4)
C6 C5 C10 C25 -64.6(4)
C4 C5 C10 C25 69.4(4)
C6 C5 C10 C9 59.6(4)
C4 C5 C10 C9 -166.4(3)
C10 C9 C11 O11 -9.8(6)
C8 C9 C11 O11 -145.8(5)
C10 C9 C11 C12 173.1(4)
C8 C9 C11 C12 37.2(5)
O11 C11 C12 C13 175.9(5)
C9 C11 C12 C13 -6.9(7)
C11 C12 C13 C14 3.3(7)
C11 C12 C13 C18 177.7(4)
C12 C13 C14 C15 -152.8(4)
C18 C13 C14 C15 32.9(5)
C12 C13 C14 C27 91.0(5)
C18 C13 C14 C27 -83.2(4)
C12 C13 C14 C8 -29.9(5)
C18 C13 C14 C8 155.8(3)
C7 C8 C14 C13 179.9(3)
C26 C8 C14 C13 -61.8(4)
C9 C8 C14 C13 59.0(4)
C7 C8 C14 C15 -56.0(4)
C26 C8 C14 C15 62.3(4)
C9 C8 C14 C15 -176.9(3)
C7 C8 C14 C27 62.4(4)
C26 C8 C14 C27 -179.3(3)
C9 C8 C14 C27 -58.5(4)
C13 C14 C15 C16 -39.9(5)
C27 C14 C15 C16 76.4(4)
C8 C14 C15 C16 -161.8(3)
C14 C15 C16 C17 56.0(5)
C15 C16 C17 C22 178.1(4)
C15 C16 C17 C28 58.7(5)
C15 C16 C17 C18 -60.5(5)
C12 C13 C18 C19 -85.7(5)
C14 C13 C18 C19 88.7(5)
C12 C13 C18 C17 146.8(4)
C14 C13 C18 C17 -38.7(5)
C22 C17 C18 C13 172.2(4)
C16 C17 C18 C13 49.9(5)
C28 C17 C18 C13 -69.7(4)
C22 C17 C18 C19 47.3(5)
C16 C17 C18 C19 -75.0(5)
C28 C17 C18 C19 165.4(4)
C13 C18 C19 C20 -177.8(5)
C17 C18 C19 C20 -51.2(7)
C18 C19 C20 C21 53.4(8)
C18 C19 C20 C30 -67.6(7)
C18 C19 C20 C29 174.9(6)
C30 C20 C21 C22 66.2(7)
C29 C20 C21 C22 -175.8(6)
C19 C20 C21 C22 -55.5(7)
C20 C21 C22 C17 57.4(8)
C16 C17 C22 C21 70.6(6)
C28 C17 C22 C21 -169.2(5)
C18 C17 C22 C21 -50.8(7)
C21 C20 C30 O31 37.7(9)
C29 C20 C30 O31 -83.2(8)
C19 C20 C30 O31 157.6(6)
C21 C20 C30 O30 -147.6(6)
C29 C20 C30 O30 91.5(7)
C19 C20 C30 O30 -27.7(8)
O1P1 C1P1 C2P1 C3P1 174.1(8)
O2P1 C1P1 C2P1 C3P1 -5.9(8)
O2P2 C1P2 C2P2 C3P2 -18.6(14)
O1P2 C1P2 C2P2 C3P2 161.4(14)
O2P5 C1P5 C2P5 C3P5 13.3(13)
O1P5 C1P5 C2P5 C3P5 -166.7(13)
O2P7 C1P7 C2P7 C3P7 -3(2)
O1P7 C1P7 C2P7 C3P7 177(2)
O2P3 C1P3 C2P3 C3P3 -15(2)
O1P3 C1P3 C2P3 C3P3 165(2)
O2P9 C1P9 C2P9 C3P9 -14.2(13)
O1P9 C1P9 C2P9 C3P9 165.8(13)
O2P6 C1P6 C2P6 C3P6 6.4(15)
O1P6 C1P6 C2P6 C3P6 -173.6(15)
O2P8 C1P8 C2P8 C3P8 -121.6(12)
O1P8 C1P8 C2P8 C3P8 58.4(12)
O2P4 C1P4 C2P4 C3P4 -161(3)
O1P4 C1P4 C2P4 C3P4 19(3)
